data_7245168
loop_
_publ_author_name
'Topalo\(glu Aksoy, Burcu'
'Dedeoglu, Burcu'
'Zorlu, Yunus'
'Ayhan, Mehmet Menaf'
'\,Co\,sut, B\"unyemin'

_publ_section_title
;
 Exploring halogen&#x22EF;halogen interactions in supramolecular
 self-assemblies of BODIPY networks
;
_journal_name_full CrystEngComm
_journal_paper_doi 10.1039/D2CE00776B
_journal_year 2022
_chemical_formula_moiety 'C19 H16 B F2 I3 N2'
_chemical_formula_sum 'C19 H16 B F2 I3 N2'
_chemical_formula_weight 701.85
_space_group_crystal_system orthorhombic
_space_group_IT_number 60
_space_group_name_Hall '-P 2n 2ab'
_space_group_name_H-M_alt 'P b c n'
_atom_sites_solution_hydrogens geom
_atom_sites_solution_primary dual
_audit_creation_date 2021-09-09
_audit_creation_method
;
Olex2 1.3
(compiled 2020.11.12 svn.r5f609507 for OlexSys, GUI svn.r6272)
;
_audit_update_record
;
2021-09-10 deposited with the CCDC.	2022-07-12 downloaded from the CCDC.
;
_cell_angle_alpha 90
_cell_angle_beta 90
_cell_angle_gamma 90
_cell_formula_units_Z 4
_cell_length_a 10.7772(15)
_cell_length_b 13.5103(19)
_cell_length_c 15.027(2)
_cell_measurement_reflns_used 3188
_cell_measurement_temperature 296
_cell_measurement_theta_max 27.00
_cell_measurement_theta_min 2.71
_cell_volume 2188.0(5)
_computing_molecular_graphics 'Olex2 1.3 (Dolomanov et al., 2009)'
_computing_publication_material 'Olex2 1.3 (Dolomanov et al., 2009)'
_computing_structure_refinement 'XL  (Sheldrick, 2008)'
_computing_structure_solution 'SHELXT 2018/2 (Sheldrick, 2018)'
_diffrn_ambient_temperature 296
_diffrn_detector 'Bruker APEX2 area detector'
_diffrn_detector_area_resol_mean 7.9
_diffrn_detector_type 'CCD area detector'
_diffrn_measured_fraction_theta_full 0.999
_diffrn_measured_fraction_theta_max 0.999
_diffrn_measurement_device 'three-circle diffractometer'
_diffrn_measurement_device_type 'Bruker SMART APEX2 area detector'
_diffrn_measurement_method '\w and \f scans'
_diffrn_radiation_monochromator 'mirror optics'
_diffrn_radiation_probe x-ray
_diffrn_radiation_type MoK\a
_diffrn_radiation_wavelength 0.71073
_diffrn_reflns_av_R_equivalents 0.0328
_diffrn_reflns_av_unetI/netI 0.0283
_diffrn_reflns_Laue_measured_fraction_full 0.999
_diffrn_reflns_Laue_measured_fraction_max 0.999
_diffrn_reflns_limit_h_max 10
_diffrn_reflns_limit_h_min -12
_diffrn_reflns_limit_k_max 12
_diffrn_reflns_limit_k_min -16
_diffrn_reflns_limit_l_max 12
_diffrn_reflns_limit_l_min -17
_diffrn_reflns_number 8067
_diffrn_reflns_point_group_measured_fraction_full 0.999
_diffrn_reflns_point_group_measured_fraction_max 0.999
_diffrn_reflns_theta_full 25.022
_diffrn_reflns_theta_max 25.022
_diffrn_reflns_theta_min 2.417
_diffrn_source 'microfocus sealed X-ray tube'
_diffrn_source_type 'Incoatec I\ms'
_exptl_absorpt_coefficient_mu 4.308
_exptl_absorpt_correction_T_max 0.7456
_exptl_absorpt_correction_T_min 0.6354
_exptl_absorpt_correction_type multi-scan
_exptl_absorpt_process_details 'SADABS-2014/5 - Bruker AXS area detector scaling and absorption correction'
_exptl_crystal_colour red
_exptl_crystal_colour_primary red
_exptl_crystal_density_diffrn 2.131
_exptl_crystal_description block
_exptl_crystal_F_000 1304
_exptl_crystal_size_max 0.171
_exptl_crystal_size_mid 0.136
_exptl_crystal_size_min 0.083
_refine_diff_density_max 1.111
_refine_diff_density_min -1.177
_refine_diff_density_rms 0.107
_refine_ls_extinction_method none
_refine_ls_goodness_of_fit_ref 1.034
_refine_ls_hydrogen_treatment constr
_refine_ls_matrix_type full
_refine_ls_number_parameters 126
_refine_ls_number_reflns 1930
_refine_ls_number_restraints 0
_refine_ls_restrained_S_all 1.034
_refine_ls_R_factor_all 0.0364
_refine_ls_R_factor_gt 0.0293
_refine_ls_shift/su_max 0.001
_refine_ls_shift/su_mean 0.000
_refine_ls_structure_factor_coef Fsqd
_refine_ls_weighting_details 'w=1/[\s^2^(Fo^2^)+(0.0270P)^2^+4.9259P] where P=(Fo^2^+2Fc^2^)/3'
_refine_ls_weighting_scheme calc
_refine_ls_wR_factor_gt 0.0656
_refine_ls_wR_factor_ref 0.0698
_reflns_Friedel_coverage 0.000
_reflns_number_gt 1631
_reflns_number_total 1930
_reflns_threshold_expression 'I > 2\s(I)'
_cod_data_source_file d2ce00776b2.cif
_cod_data_source_block 19gtu089_bc_bt_36_0ma
_cod_original_cell_volume 2188.0(6)
_cod_database_code 7245168
_shelx_shelxl_version_number 2014/7
_shelx_space_group_comment
;
The symmetry employed for this shelxl refinement is uniquely defined
by the following loop, which should always be used as a source of
symmetry information in preference to the above space-group names.
They are only intended as comments.
;
_shelx_estimated_absorpt_t_max 0.716
_shelx_estimated_absorpt_t_min 0.526
_olex2_refinement_description
;
1. Fixed Uiso
 At 1.2 times of:
  All C(H) groups, All C(H,H) groups
 At 1.5 times of:
  All C(H,H,H) groups
2.a Secondary CH2 refined with riding coordinates:
 C10(H10A,H10B)
2.b Aromatic/amide H refined with riding coordinates:
 C3(H3), C7(H7), C8(H8)
2.c Idealised Me refined as rotating group:
 C11(H11A,H11B,H11C)
;
_olex2_submission_special_instructions 'No special instructions were received'

loop_
_space_group_symop_operation_xyz
'x, y, z'
'-x+1/2, -y+1/2, z+1/2'
'-x, y, -z+1/2'
'x+1/2, -y+1/2, -z'
'-x, -y, -z'
'x-1/2, y-1/2, -z-1/2'
'x, -y, z-1/2'
'-x-1/2, y-1/2, z'

loop_
_atom_site_label
_atom_site_type_symbol
_atom_site_fract_x
_atom_site_fract_y
_atom_site_fract_z
_atom_site_U_iso_or_equiv
_atom_site_adp_type
_atom_site_occupancy
_atom_site_site_symmetry_order
_atom_site_calc_flag
_atom_site_refinement_flags_posn
_atom_site_refinement_flags_adp
_atom_site_refinement_flags_occupancy
_atom_site_disorder_assembly
_atom_site_disorder_group
I1 I 0.5000 1.03776(3) 0.7500 0.04826(15) Uani 1 2 d S T P . .
I2 I 0.77236(3) 0.46608(2) 0.44424(2) 0.05529(14) Uani 1 1 d . . . . .
F1 F 0.4123(2) 0.27991(18) 0.70827(19) 0.0507(7) Uani 1 1 d . . . . .
N1 N 0.5639(3) 0.4080(2) 0.6802(2) 0.0307(7) Uani 1 1 d . . . . .
C1 C 0.6270(4) 0.3794(3) 0.6060(3) 0.0337(9) Uani 1 1 d . . . . .
C2 C 0.6679(4) 0.4654(3) 0.5612(3) 0.0354(10) Uani 1 1 d . . . . .
C3 C 0.6296(4) 0.5477(3) 0.6087(3) 0.0366(10) Uani 1 1 d . . . . .
H3 H 0.6443 0.6136 0.5941 0.044 Uiso 1 1 calc R U . . .
C4 C 0.5644(4) 0.5125(3) 0.6830(3) 0.0317(9) Uani 1 1 d . . . . .
C5 C 0.5000 0.5639(4) 0.7500 0.0302(12) Uani 1 2 d S T P . .
C6 C 0.5000 0.6748(4) 0.7500 0.0303(12) Uani 1 2 d S T P . .
C7 C 0.3883(4) 0.7270(3) 0.7452(3) 0.0343(9) Uani 1 1 d . . . . .
H7 H 0.3135 0.6928 0.7423 0.041 Uiso 1 1 calc R U . . .
C8 C 0.3883(4) 0.8314(3) 0.7446(3) 0.0364(10) Uani 1 1 d . . . . .
H8 H 0.3142 0.8664 0.7406 0.044 Uiso 1 1 calc R U . . .
C9 C 0.5000 0.8811(4) 0.7500 0.0337(13) Uani 1 2 d S T P . .
C10 C 0.6417(4) 0.2732(3) 0.5779(3) 0.0434(11) Uani 1 1 d . . . . .
H10A H 0.6354 0.2309 0.6299 0.052 Uiso 1 1 calc R U . . .
H10B H 0.7235 0.2641 0.5523 0.052 Uiso 1 1 calc R U . . .
C11 C 0.5435(5) 0.2426(4) 0.5099(4) 0.0647(15) Uani 1 1 d . . . . .
H11A H 0.5519 0.2824 0.4574 0.097 Uiso 1 1 calc R U . . .
H11B H 0.4624 0.2520 0.5349 0.097 Uiso 1 1 calc R U . . .
H11C H 0.5546 0.1741 0.4948 0.097 Uiso 1 1 calc R U . . .
B1 B 0.5000 0.3389(5) 0.7500 0.0323(15) Uani 1 2 d S T P . .

loop_
_atom_site_aniso_label
_atom_site_aniso_U_11
_atom_site_aniso_U_22
_atom_site_aniso_U_33
_atom_site_aniso_U_23
_atom_site_aniso_U_13
_atom_site_aniso_U_12
I1 0.0649(3) 0.0226(2) 0.0573(3) 0.000 -0.0206(2) 0.000
I2 0.0664(2) 0.0533(2) 0.0462(2) -0.00080(16) 0.02696(16) -0.00341(15)
F1 0.0526(15) 0.0410(15) 0.0585(18) -0.0165(13) 0.0165(13) -0.0170(12)
N1 0.0328(17) 0.0237(17) 0.0357(19) 0.0008(15) 0.0062(15) 0.0033(14)
C1 0.033(2) 0.033(2) 0.036(2) 0.0005(19) 0.0054(17) 0.0053(17)
C2 0.036(2) 0.039(2) 0.031(2) 0.0033(19) 0.0116(18) 0.0036(18)
C3 0.039(2) 0.027(2) 0.044(3) 0.004(2) 0.0088(19) -0.0031(17)
C4 0.032(2) 0.025(2) 0.038(2) 0.0028(18) 0.0031(18) -0.0004(16)
C5 0.029(3) 0.026(3) 0.035(3) 0.000 0.008(2) 0.000
C6 0.034(3) 0.027(3) 0.030(3) 0.000 0.005(2) 0.000
C7 0.030(2) 0.028(2) 0.045(3) 0.0004(19) 0.0044(18) -0.0017(16)
C8 0.035(2) 0.029(2) 0.045(3) -0.003(2) -0.0006(18) 0.0062(17)
C9 0.048(3) 0.022(3) 0.032(3) 0.000 0.001(3) 0.000
C10 0.051(3) 0.032(2) 0.047(3) -0.003(2) 0.013(2) 0.008(2)
C11 0.087(4) 0.047(3) 0.061(4) -0.019(3) -0.002(3) -0.001(3)
B1 0.032(3) 0.021(3) 0.044(4) 0.000 0.009(3) 0.000

loop_
_atom_type_symbol
_atom_type_description
_atom_type_scat_dispersion_real
_atom_type_scat_dispersion_imag
_atom_type_scat_source
C C 0.0033 0.0016 'International Tables Vol C Tables 4.2.6.8 and 6.1.1.4'
H H 0.0000 0.0000 'International Tables Vol C Tables 4.2.6.8 and 6.1.1.4'
B B 0.0013 0.0007 'International Tables Vol C Tables 4.2.6.8 and 6.1.1.4'
F F 0.0171 0.0103 'International Tables Vol C Tables 4.2.6.8 and 6.1.1.4'
I I -0.4742 1.8119 'International Tables Vol C Tables 4.2.6.8 and 6.1.1.4'
N N 0.0061 0.0033 'International Tables Vol C Tables 4.2.6.8 and 6.1.1.4'

loop_
_exptl_crystal_face_index_h
_exptl_crystal_face_index_k
_exptl_crystal_face_index_l
_exptl_crystal_face_perp_dist
-2.00 -2.00 -1.00 0.0660
3.00 3.00 2.00 0.0660
-4.00 2.00 -3.00 0.0300
0.00 1.00 0.00 0.0530
-4.00 4.00 1.00 0.0160
-3.00 1.00 3.00 0.0160
-1.00 0.00 4.00 0.0140
3.00 -4.00 4.00 0.0660
3.00 -3.00 -1.00 0.0640
1.00 -1.00 -3.00 0.0640
0.00 0.00 -1.00 0.0410
0.00 3.00 -4.00 0.0520

loop_
_geom_angle_atom_site_label_1
_geom_angle_atom_site_label_2
_geom_angle_atom_site_label_3
_geom_angle
_geom_angle_site_symmetry_1
_geom_angle_site_symmetry_3
_geom_angle_publ_flag
C1 N1 C4 107.9(3) . . ?
C1 N1 B1 126.8(3) . . ?
C4 N1 B1 125.3(3) . . ?
N1 C1 C2 108.2(3) . . ?
N1 C1 C10 123.6(4) . . ?
C2 C1 C10 128.1(4) . . ?
C1 C2 I2 125.0(3) . . ?
C3 C2 I2 126.2(3) . . ?
C3 C2 C1 108.8(4) . . ?
C2 C3 H3 126.7 . . ?
C2 C3 C4 106.7(3) . . ?
C4 C3 H3 126.7 . . ?
C3 C4 N1 108.5(3) . . ?
C3 C4 C5 130.5(4) . . ?
C5 C4 N1 120.9(4) . . ?
C4 C5 C4 120.8(5) . 3_656 ?
C4 C5 C6 119.6(3) . . ?
C4 C5 C6 119.6(3) 3_656 . ?
C7 C6 C5 120.3(3) 3_656 . ?
C7 C6 C5 120.3(3) . . ?
C7 C6 C7 119.4(5) 3_656 . ?
C6 C7 H7 119.8 . . ?
C6 C7 C8 120.3(4) . . ?
C8 C7 H7 119.8 . . ?
C7 C8 H8 120.5 . . ?
C9 C8 C7 119.1(4) . . ?
C9 C8 H8 120.5 . . ?
C8 C9 I1 119.1(3) 3_656 . ?
C8 C9 I1 119.1(3) . . ?
C8 C9 C8 121.9(5) . 3_656 ?
C1 C10 H10A 109.2 . . ?
C1 C10 H10B 109.2 . . ?
C1 C10 C11 111.9(4) . . ?
H10A C10 H10B 107.9 . . ?
C11 C10 H10A 109.2 . . ?
C11 C10 H10B 109.2 . . ?
C10 C11 H11A 109.5 . . ?
C10 C11 H11B 109.5 . . ?
C10 C11 H11C 109.5 . . ?
H11A C11 H11B 109.5 . . ?
H11A C11 H11C 109.5 . . ?
H11B C11 H11C 109.5 . . ?
F1 B1 F1 109.8(5) . 3_656 ?
F1 B1 N1 109.87(17) 3_656 3_656 ?
F1 B1 N1 110.27(16) . 3_656 ?
F1 B1 N1 109.88(17) . . ?
F1 B1 N1 110.27(16) 3_656 . ?
N1 B1 N1 106.7(4) . 3_656 ?

loop_
_geom_bond_atom_site_label_1
_geom_bond_atom_site_label_2
_geom_bond_distance
_geom_bond_site_symmetry_2
_geom_bond_publ_flag
I1 C9 2.117(6) . ?
I2 C2 2.088(4) . ?
F1 B1 1.387(4) . ?
N1 C1 1.361(5) . ?
N1 C4 1.412(5) . ?
N1 B1 1.564(5) . ?
C1 C2 1.413(6) . ?
C1 C10 1.504(6) . ?
C2 C3 1.384(6) . ?
C3 H3 0.9300 . ?
C3 C4 1.403(6) . ?
C4 C5 1.406(5) . ?
C5 C4 1.406(5) 3_656 ?
C5 C6 1.498(8) . ?
C6 C7 1.398(5) . ?
C6 C7 1.398(5) 3_656 ?
C7 H7 0.9300 . ?
C7 C8 1.411(6) . ?
C8 H8 0.9300 . ?
C8 C9 1.380(5) . ?
C9 C8 1.380(5) 3_656 ?
C10 H10A 0.9700 . ?
C10 H10B 0.9700 . ?
C10 C11 1.528(7) . ?
C11 H11A 0.9600 . ?
C11 H11B 0.9600 . ?
C11 H11C 0.9600 . ?
B1 F1 1.387(4) 3_656 ?
B1 N1 1.564(5) 3_656 ?

loop_
_geom_torsion_atom_site_label_1
_geom_torsion_atom_site_label_2
_geom_torsion_atom_site_label_3
_geom_torsion_atom_site_label_4
_geom_torsion
_geom_torsion_site_symmetry_1
_geom_torsion_site_symmetry_2
_geom_torsion_site_symmetry_3
_geom_torsion_site_symmetry_4
_geom_torsion_publ_flag
I2 C2 C3 C4 -178.9(3) . . . . ?
N1 C1 C2 I2 178.9(3) . . . . ?
N1 C1 C2 C3 0.2(5) . . . . ?
N1 C1 C10 C11 95.3(5) . . . . ?
N1 C4 C5 C4 1.4(2) . . . 3_656 ?
N1 C4 C5 C6 -178.6(2) . . . . ?
C1 N1 C4 C3 0.0(4) . . . . ?
C1 N1 C4 C5 176.4(3) . . . . ?
C1 N1 B1 F1 62.9(5) . . . 3_656 ?
C1 N1 B1 F1 -58.2(4) . . . . ?
C1 N1 B1 N1 -177.7(4) . . . 3_656 ?
C1 C2 C3 C4 -0.2(5) . . . . ?
C2 C1 C10 C11 -81.3(6) . . . . ?
C2 C3 C4 N1 0.1(5) . . . . ?
C2 C3 C4 C5 -175.9(4) . . . . ?
C3 C4 C5 C4 177.0(5) . . . 3_656 ?
C3 C4 C5 C6 -3.0(5) . . . . ?
C4 N1 C1 C2 -0.1(4) . . . . ?
C4 N1 C1 C10 -177.3(4) . . . . ?
C4 N1 B1 F1 -117.9(4) . . . 3_656 ?
C4 N1 B1 F1 121.0(4) . . . . ?
C4 N1 B1 N1 1.4(2) . . . 3_656 ?
C4 C5 C6 C7 121.2(3) . . . . ?
C4 C5 C6 C7 -58.8(3) . . . 3_656 ?
C4 C5 C6 C7 121.2(3) 3_656 . . 3_656 ?
C4 C5 C6 C7 -58.8(3) 3_656 . . . ?
C5 C6 C7 C8 -179.6(3) . . . . ?
C6 C7 C8 C9 -0.8(6) . . . . ?
C7 C6 C7 C8 0.4(3) 3_656 . . . ?
C7 C8 C9 I1 -179.6(3) . . . . ?
C7 C8 C9 C8 0.4(3) . . . 3_656 ?
C10 C1 C2 I2 -4.1(6) . . . . ?
C10 C1 C2 C3 177.2(4) . . . . ?
B1 N1 C1 C2 179.2(3) . . . . ?
B1 N1 C1 C10 2.0(6) . . . . ?
B1 N1 C4 C3 -179.3(3) . . . . ?
B1 N1 C4 C5 -2.9(5) . . . . ?
